data_2018556
loop_
_publ_author_name
'Huang, Yu'
'Zhong, Jia-Liang'
'Hanbin, Shan'
'Li, Min'
'Yuan, Zhe-Dong'

_publ_section_title
;
 (1-{[2-(6-Methoxynaphthalen-1-yl)ethyl]amino}ethylidene)oxidanium bromide
 monohydrate
;
_journal_coeditor_code BI3043
_journal_issue 8
_journal_name_full 'Acta Crystallographica Section C'
_journal_page_first o308
_journal_page_last o310
_journal_paper_doi 10.1107/S0108270112029885
_journal_volume 68
_journal_year 2012
_chemical_formula_iupac 'C15 H18 N O2 + , Br - , H2 O'
_chemical_formula_moiety 'C15 H18 N O2 +, Br -, H2 O'
_chemical_formula_sum 'C15 H20 Br N O3'
_chemical_formula_weight 342.23
_chemical_name_systematic
;
(1-{[2-(6-Methoxynaphthalen-1-yl)ethyl]amino}ethylidene)oxidanium
bromide monohydrate
;
_space_group_IT_number 14
_symmetry_cell_setting monoclinic
_symmetry_space_group_name_Hall '-P 2ybc'
_symmetry_space_group_name_H-M 'P 1 21/c 1'
_atom_sites_solution_hydrogens geom
_atom_sites_solution_primary direct
_atom_sites_solution_secondary difmap
_audit_creation_method SHELXL97
_cell_angle_alpha 90.00
_cell_angle_beta 102.9790(10)
_cell_angle_gamma 90.00
_cell_formula_units_Z 4
_cell_length_a 11.93760(10)
_cell_length_b 7.37610(10)
_cell_length_c 18.1618(2)
_cell_measurement_reflns_used 3863
_cell_measurement_temperature 296(2)
_cell_measurement_theta_max 67.52
_cell_measurement_theta_min 3.80
_cell_volume 1558.34(3)
_computing_cell_refinement 'SAINT (Bruker, 2009)'
_computing_data_collection 'APEX2 (Bruker, 2009)'
_computing_data_reduction 'SAINT (Bruker, 2009)'
_computing_molecular_graphics 'SHELXTL (Sheldrick, 2008)'
_computing_publication_material 'SHELXTL (Sheldrick, 2008)'
_computing_structure_refinement 'SHELXL97 (Sheldrick, 2008)'
_computing_structure_solution 'SHELXS97 (Sheldrick, 2008)'
_diffrn_ambient_temperature 296(2)
_diffrn_measured_fraction_theta_full 0.953
_diffrn_measured_fraction_theta_max 0.953
_diffrn_measurement_device_type 'Bruker SMART APEXII area-detector'
_diffrn_measurement_method '\f and \w'
_diffrn_radiation_monochromator graphite
_diffrn_radiation_source 'fine-focus sealed tube'
_diffrn_radiation_type CuK\a
_diffrn_radiation_wavelength 1.54178
_diffrn_reflns_av_R_equivalents 0.0136
_diffrn_reflns_av_sigmaI/netI 0.0188
_diffrn_reflns_limit_h_max 13
_diffrn_reflns_limit_h_min -14
_diffrn_reflns_limit_k_max 8
_diffrn_reflns_limit_k_min -6
_diffrn_reflns_limit_l_max 19
_diffrn_reflns_limit_l_min -21
_diffrn_reflns_number 5359
_diffrn_reflns_theta_full 66.47
_diffrn_reflns_theta_max 66.47
_diffrn_reflns_theta_min 3.80
_diffrn_standards_number 0
_exptl_absorpt_coefficient_mu 3.657
_exptl_absorpt_correction_T_max 0.7112
_exptl_absorpt_correction_T_min 0.7112
_exptl_absorpt_correction_type multi-scan
_exptl_absorpt_process_details '(SADABS; Bruker, 2009)'
_exptl_crystal_colour colourless
_exptl_crystal_density_diffrn 1.459
_exptl_crystal_density_method 'not measured'
_exptl_crystal_description block
_exptl_crystal_F_000 704
_exptl_crystal_size_max 0.10
_exptl_crystal_size_mid 0.10
_exptl_crystal_size_min 0.10
_refine_diff_density_max 0.308
_refine_diff_density_min -0.261
_refine_ls_extinction_method none
_refine_ls_goodness_of_fit_ref 1.084
_refine_ls_hydrogen_treatment mixed
_refine_ls_matrix_type full
_refine_ls_number_parameters 199
_refine_ls_number_reflns 2613
_refine_ls_number_restraints 5
_refine_ls_restrained_S_all 1.084
_refine_ls_R_factor_all 0.0275
_refine_ls_R_factor_gt 0.0263
_refine_ls_shift/su_max 0.001
_refine_ls_shift/su_mean 0.000
_refine_ls_structure_factor_coef Fsqd
_refine_ls_weighting_details 'calc w = 1/[\s^2^(Fo^2^)+(0.0368P)^2^+0.5930P] where P=(Fo^2^+2Fc^2^)/3'
_refine_ls_weighting_scheme calc
_refine_ls_wR_factor_gt 0.0696
_refine_ls_wR_factor_ref 0.0706
_reflns_number_gt 2486
_reflns_number_total 2613
_reflns_threshold_expression I>2\s(I)
_cod_data_source_file bi3043.cif
_cod_data_source_block 3
_cod_original_sg_symbol_H-M 'P 21/c'
_cod_database_code 2018556
_cod_database_fobs_code 2018556

loop_
_symmetry_equiv_pos_as_xyz
'x, y, z'
'-x, y+1/2, -z+1/2'
'-x, -y, -z'
'x, -y-1/2, z-1/2'

loop_
_atom_site_type_symbol
_atom_site_label
_atom_site_fract_x
_atom_site_fract_y
_atom_site_fract_z
_atom_site_U_iso_or_equiv
_atom_site_adp_type
_atom_site_calc_flag
_atom_site_refinement_flags
_atom_site_occupancy
_atom_site_symmetry_multiplicity
Br Br1 0.047030(18) 0.82862(3) 0.374825(12) 0.05309(11) Uani d . 1 1
C C1 0.18049(16) 0.6564(2) 0.59156(11) 0.0396(4) Uani d . 1 1
N N2 0.23448(14) 0.7093(2) 0.54133(9) 0.0405(4) Uani d D 1 1
H H2 0.1960(19) 0.755(3) 0.5004(9) 0.056(7) Uiso d D 1 1
C C3 0.36006(15) 0.7004(3) 0.55098(11) 0.0399(4) Uani d . 1 1
H H3A 0.3867 0.5776 0.5633 0.048 Uiso calc R 1 1
H H3B 0.3971 0.7795 0.5919 0.048 Uiso calc R 1 1
C C4 0.38986(15) 0.7593(3) 0.47803(11) 0.0400(4) Uani d . 1 1
H H4A 0.3548 0.6751 0.4386 0.048 Uiso calc R 1 1
H H4B 0.3559 0.8775 0.4643 0.048 Uiso calc R 1 1
O O5 0.24057(12) 0.5884(2) 0.65337(8) 0.0484(3) Uani d D 1 1
H H5 0.198(2) 0.558(4) 0.6812(15) 0.087(10) Uiso d D 1 1
C C6 0.05402(18) 0.6761(3) 0.57906(14) 0.0547(5) Uani d . 1 1
H H6A 0.0211 0.5633 0.5901 0.082 Uiso calc R 1 1
H H6B 0.0227 0.7087 0.5274 0.082 Uiso calc R 1 1
H H6C 0.0363 0.7691 0.6117 0.082 Uiso calc R 1 1
C C7 0.51665(15) 0.7706(2) 0.47987(10) 0.0359(4) Uani d . 1 1
C C8 0.59920(17) 0.7316(3) 0.54357(11) 0.0428(4) Uani d . 1 1
H H8A 0.5770 0.6948 0.5872 0.051 Uiso calc R 1 1
C C9 0.71684(17) 0.7463(3) 0.54415(11) 0.0486(5) Uani d . 1 1
H H9A 0.7712 0.7217 0.5883 0.058 Uiso calc R 1 1
C C10 0.75204(16) 0.7961(3) 0.48073(12) 0.0453(4) Uani d . 1 1
H H10A 0.8302 0.8033 0.4818 0.054 Uiso calc R 1 1
C C11 0.67075(16) 0.8371(2) 0.41334(11) 0.0368(4) Uani d . 1 1
C C12 0.70719(16) 0.8917(3) 0.34784(11) 0.0394(4) Uani d . 1 1
H H12A 0.7852 0.8970 0.3485 0.047 Uiso calc R 1 1
C C13 0.62818(16) 0.9367(3) 0.28367(10) 0.0415(4) Uani d . 1 1
C C14 0.50984(17) 0.9290(3) 0.28244(11) 0.0476(5) Uani d . 1 1
H H14A 0.4564 0.9610 0.2387 0.057 Uiso calc R 1 1
C C15 0.47317(16) 0.8753(3) 0.34453(11) 0.0421(4) Uani d . 1 1
H H15A 0.3947 0.8702 0.3423 0.051 Uiso calc R 1 1
C C16 0.55160(15) 0.8264(2) 0.41291(10) 0.0349(4) Uani d . 1 1
O O17 0.65468(12) 0.9909(2) 0.21755(8) 0.0536(4) Uani d . 1 1
C C18 0.77221(19) 1.0213(3) 0.21896(12) 0.0550(5) Uani d . 1 1
H H18A 0.7795 1.0691 0.1711 0.082 Uiso calc R 1 1
H H18B 0.8135 0.9090 0.2285 0.082 Uiso calc R 1 1
H H18C 0.8033 1.1065 0.2582 0.082 Uiso calc R 1 1
O O1W 0.12755(17) 0.4503(3) 0.74000(11) 0.0713(5) Uani d D 1 1
H H1W 0.076(2) 0.382(4) 0.7181(18) 0.101(12) Uiso d D 1 1
H H2W 0.102(2) 0.514(4) 0.7696(15) 0.095(11) Uiso d D 1 1

loop_
_atom_site_aniso_label
_atom_site_aniso_U_11
_atom_site_aniso_U_22
_atom_site_aniso_U_33
_atom_site_aniso_U_12
_atom_site_aniso_U_13
_atom_site_aniso_U_23
Br1 0.04511(16) 0.06130(17) 0.05232(16) 0.00216(9) 0.00980(10) 0.00548(9)
C1 0.0350(10) 0.0361(9) 0.0471(10) -0.0004(7) 0.0080(8) -0.0060(8)
N2 0.0332(8) 0.0404(8) 0.0469(9) 0.0010(6) 0.0070(7) 0.0030(7)
C3 0.0315(9) 0.0377(9) 0.0500(10) 0.0003(7) 0.0083(8) 0.0011(8)
C4 0.0329(9) 0.0407(10) 0.0450(10) -0.0019(7) 0.0060(7) 0.0027(8)
O5 0.0383(7) 0.0608(9) 0.0454(8) 0.0019(6) 0.0081(6) 0.0053(7)
C6 0.0361(11) 0.0663(14) 0.0621(13) 0.0045(9) 0.0122(9) 0.0041(10)
C7 0.0331(9) 0.0293(8) 0.0441(9) -0.0003(7) 0.0063(7) -0.0002(7)
C8 0.0414(10) 0.0431(10) 0.0434(10) 0.0024(8) 0.0084(8) 0.0070(8)
C9 0.0360(10) 0.0598(12) 0.0450(10) 0.0058(9) -0.0015(8) 0.0127(10)
C10 0.0297(9) 0.0526(11) 0.0512(11) 0.0067(8) 0.0041(8) 0.0084(9)
C11 0.0331(9) 0.0339(9) 0.0419(10) 0.0043(7) 0.0051(7) 0.0003(7)
C12 0.0332(9) 0.0404(9) 0.0448(10) 0.0035(7) 0.0088(7) 0.0005(8)
C13 0.0440(10) 0.0415(10) 0.0380(9) -0.0006(8) 0.0072(8) -0.0004(8)
C14 0.0405(10) 0.0569(12) 0.0393(10) -0.0018(9) -0.0039(8) 0.0037(9)
C15 0.0297(9) 0.0466(10) 0.0459(10) -0.0026(8) -0.0004(7) 0.0007(8)
C16 0.0315(9) 0.0306(9) 0.0405(9) -0.0002(6) 0.0038(7) -0.0014(7)
O17 0.0510(8) 0.0700(10) 0.0391(7) -0.0006(7) 0.0088(6) 0.0066(7)
C18 0.0567(13) 0.0648(13) 0.0464(11) -0.0033(11) 0.0177(9) 0.0033(10)
O1W 0.0847(13) 0.0761(12) 0.0615(10) -0.0166(10) 0.0338(10) -0.0112(9)

loop_
_atom_type_symbol
_atom_type_description
_atom_type_scat_dispersion_real
_atom_type_scat_dispersion_imag
_atom_type_scat_source
C C 0.0181 0.0091 'International Tables Vol C Tables 4.2.6.8 and 6.1.1.4'
H H 0.0000 0.0000 'International Tables Vol C Tables 4.2.6.8 and 6.1.1.4'
N N 0.0311 0.0180 'International Tables Vol C Tables 4.2.6.8 and 6.1.1.4'
O O 0.0492 0.0322 'International Tables Vol C Tables 4.2.6.8 and 6.1.1.4'
Br Br -0.6763 1.2805 'International Tables Vol C Tables 4.2.6.8 and 6.1.1.4'

loop_
_geom_angle_atom_site_label_1
_geom_angle_atom_site_label_2
_geom_angle_atom_site_label_3
_geom_angle
N2 C1 O5 117.68(17)
N2 C1 C6 121.02(18)
O5 C1 C6 121.29(18)
C1 N2 C3 124.05(17)
C1 N2 H2 118.7(18)
C3 N2 H2 117.3(18)
N2 C3 C4 108.49(15)
N2 C3 H3A 110.0
C4 C3 H3A 110.0
N2 C3 H3B 110.0
C4 C3 H3B 110.0
H3A C3 H3B 108.4
C7 C4 C3 115.41(15)
C7 C4 H4A 108.4
C3 C4 H4A 108.4
C7 C4 H4B 108.4
C3 C4 H4B 108.4
H4A C4 H4B 107.5
C1 O5 H5 110(2)
C1 C6 H6A 109.5
C1 C6 H6B 109.5
H6A C6 H6B 109.5
C1 C6 H6C 109.5
H6A C6 H6C 109.5
H6B C6 H6C 109.5
C8 C7 C16 119.06(17)
C8 C7 C4 122.30(16)
C16 C7 C4 118.63(16)
C7 C8 C9 121.16(18)
C7 C8 H8A 119.4
C9 C8 H8A 119.4
C10 C9 C8 120.77(18)
C10 C9 H9A 119.6
C8 C9 H9A 119.6
C9 C10 C11 120.51(18)
C9 C10 H10A 119.7
C11 C10 H10A 119.7
C10 C11 C12 120.55(17)
C10 C11 C16 118.95(17)
C12 C11 C16 120.49(17)
C13 C12 C11 120.22(17)
C13 C12 H12A 119.9
C11 C12 H12A 119.9
C12 C13 O17 124.65(17)
C12 C13 C14 120.11(17)
O17 C13 C14 115.25(16)
C15 C14 C13 120.52(17)
C15 C14 H14A 119.7
C13 C14 H14A 119.7
C14 C15 C16 121.82(17)
C14 C15 H15A 119.1
C16 C15 H15A 119.1
C11 C16 C15 116.84(17)
C11 C16 C7 119.53(16)
C15 C16 C7 123.63(17)
C13 O17 C18 117.00(15)
O17 C18 H18A 109.5
O17 C18 H18B 109.5
H18A C18 H18B 109.5
O17 C18 H18C 109.5
H18A C18 H18C 109.5
H18B C18 H18C 109.5
H1W O1W H2W 108.3(16)

loop_
_geom_bond_atom_site_label_1
_geom_bond_atom_site_label_2
_geom_bond_distance
C1 N2 1.290(3)
C1 O5 1.290(2)
C1 C6 1.483(3)
N2 C3 1.471(2)
N2 H2 0.850(10)
C3 C4 1.511(3)
C3 H3A 0.970
C3 H3B 0.970
C4 C7 1.509(2)
C4 H4A 0.970
C4 H4B 0.970
O5 H5 0.820(10)
C6 H6A 0.960
C6 H6B 0.960
C6 H6C 0.960
C7 C8 1.371(3)
C7 C16 1.432(3)
C8 C9 1.406(3)
C8 H8A 0.930
C9 C10 1.362(3)
C9 H9A 0.930
C10 C11 1.413(3)
C10 H10A 0.930
C11 C12 1.414(3)
C11 C16 1.423(3)
C12 C13 1.366(3)
C12 H12A 0.930
C13 O17 1.368(2)
C13 C14 1.409(3)
C14 C15 1.357(3)
C14 H14A 0.930
C15 C16 1.424(3)
C15 H15A 0.930
O17 C18 1.415(3)
C18 H18A 0.960
C18 H18B 0.960
C18 H18C 0.960
O1W H1W 0.830(10)
O1W H2W 0.820(10)

loop_
_geom_hbond_atom_site_label_D
_geom_hbond_atom_site_label_H
_geom_hbond_atom_site_label_A
_geom_hbond_site_symmetry_A
_geom_hbond_distance_DH
_geom_hbond_distance_HA
_geom_hbond_distance_DA
_geom_hbond_angle_DHA
N2 H2 Br1 . 0.850(10) 2.620(10) 3.4478(16) 167(2)
O5 H5 O1W . 0.820(10) 1.700(10) 2.507(2) 167(3)
O1W H1W Br1 3_566 0.830(10) 2.510(10) 3.312(2) 164(3)
O1W H2W Br1 4_576 0.820(10) 2.450(10) 3.2614(19) 170(3)

loop_
_geom_torsion_atom_site_label_1
_geom_torsion_atom_site_label_2
_geom_torsion_atom_site_label_3
_geom_torsion_atom_site_label_4
_geom_torsion
O5 C1 N2 C3 -1.4(3)
C6 C1 N2 C3 177.58(18)
C1 N2 C3 C4 175.27(17)
N2 C3 C4 C7 175.96(15)
C3 C4 C7 C8 -0.6(3)
C3 C4 C7 C16 -179.69(16)
C16 C7 C8 C9 0.3(3)
C4 C7 C8 C9 -178.85(19)
C7 C8 C9 C10 -1.4(3)
C8 C9 C10 C11 1.1(3)
C9 C10 C11 C12 179.0(2)
C9 C10 C11 C16 0.3(3)
C10 C11 C12 C13 -177.87(19)
C16 C11 C12 C13 0.7(3)
C11 C12 C13 O17 -179.96(18)
C11 C12 C13 C14 0.0(3)
C12 C13 C14 C15 -0.7(3)
O17 C13 C14 C15 179.34(19)
C13 C14 C15 C16 0.5(3)
C10 C11 C16 C15 177.77(17)
C12 C11 C16 C15 -0.8(3)
C10 C11 C16 C7 -1.4(3)
C12 C11 C16 C7 179.94(16)
C14 C15 C16 C11 0.2(3)
C14 C15 C16 C7 179.41(19)
C8 C7 C16 C11 1.1(3)
C4 C7 C16 C11 -179.73(16)
C8 C7 C16 C15 -178.01(18)
C4 C7 C16 C15 1.1(3)
C12 C13 O17 C18 -7.3(3)
C14 C13 O17 C18 172.68(19)

loop_
_cod_related_entry_id
_cod_related_entry_database
_cod_related_entry_code
1 ChemSpider 30654379
